data_7204569
loop_
_publ_author_name
'Bushby, Richard J.'
'Boden, Neville'
'Kilner, Colin A.'
'Lozman, Owen R.'
'Lu, Zhibao'
'Liu, Quanying'
'Thornton-Pett, Mark A.'

_publ_section_title
;
 Helical geometry and liquid crystalline properties of
 2,3,6,7,10,11-hexaalkoxy-1-nitrotriphenylenesElectronic supplementary
 information (ESI) available: calculation of dipolar interactions,
 details of syntheses and analytical data, DSC data, and full details
 of the single-crystal structure factors plus projections along the
 crystallographic axes. See http://www.rsc.org/suppdata/jm/b2/b211133k/
;
_journal_issue 3
_journal_name_full 'Journal of Materials Chemistry'
_journal_page_first 470
_journal_paper_doi 10.1039/b211133k
_journal_volume 13
_journal_year 2003
_chemical_formula_sum 'C15 H17.5 N0.5 O4'
_chemical_formula_weight 537.59
_chemical_name_systematic
; 
? 
;
_space_group_IT_number 2
_symmetry_cell_setting triclinic
_symmetry_space_group_name_Hall '-P 1'
_symmetry_space_group_name_H-M 'P -1'
_atom_sites_solution_hydrogens geom
_atom_sites_solution_primary direct
_atom_sites_solution_secondary difmap
_audit_creation_method SHELXL-97
_cell_angle_alpha 70.1430(10)
_cell_angle_beta 73.7890(10)
_cell_angle_gamma 89.6730(10)
_cell_formula_units_Z 2
_cell_length_a 9.4054(2)
_cell_length_b 10.8386(2)
_cell_length_c 14.5913(4)
_cell_measurement_temperature 100(2)
_cell_volume 1336.84(5)
_computing_cell_refinement 'DENZO-SMN (Otwinowski & Minor, 1996)'
_computing_data_collection 'COLLECT (Nonius, 1999)'
_computing_data_reduction 'DENZO-SMN (Otwinowski & Minor, 1996)'
_computing_molecular_graphics 'ORTEP3 for Windows (Farrugia, 1997)'
_computing_publication_material 'WC (Thornton-Pett, 2000)'
_computing_structure_refinement 'SHELXL-97 (Sheldrick, 1997)'
_computing_structure_solution 'SHELXS-97 (Sheldrick, 1990)'
_diffrn_ambient_temperature 100(2)
_diffrn_detector_area_resol_mean 9.091
_diffrn_measured_fraction_theta_full 0.994
_diffrn_measured_fraction_theta_max 0.994
_diffrn_measurement_device_type 'Nonius KappaCCD area detector diffractometer'
_diffrn_measurement_method
;
Detector set at 30mm from sample with different 2theta offsets 
1 degree phi exposures for chi=0 degree settings
1 degree omega exposures for chi=90 degree settings
;
_diffrn_radiation_monochromator graphite
_diffrn_radiation_source 'fine-focus sealed tube'
_diffrn_radiation_type MoK\a
_diffrn_radiation_wavelength 0.71073
_diffrn_reflns_av_R_equivalents 0.0868
_diffrn_reflns_av_sigmaI/netI 0.0556
_diffrn_reflns_limit_h_max 11
_diffrn_reflns_limit_h_min -11
_diffrn_reflns_limit_k_max 13
_diffrn_reflns_limit_k_min -13
_diffrn_reflns_limit_l_max 17
_diffrn_reflns_limit_l_min -17
_diffrn_reflns_number 24207
_diffrn_reflns_theta_full 26.00
_diffrn_reflns_theta_max 26.00
_diffrn_reflns_theta_min 2.86
_exptl_absorpt_coefficient_mu 0.097
_exptl_absorpt_correction_T_max 0.9847
_exptl_absorpt_correction_T_min 0.9706
_exptl_absorpt_correction_type multi-scan
_exptl_absorpt_process_details
;
Using multiple and symmetry-related data measurements via the 
program SORTAV See R.H. Blessing, Acta Cryst (1995), A51, 33-38 
;
_exptl_crystal_colour orange
_exptl_crystal_density_diffrn 1.336
_exptl_crystal_density_method 'not measured'
_exptl_crystal_description prism
_exptl_crystal_F_000 572
_exptl_crystal_size_max 0.31
_exptl_crystal_size_mid 0.18
_exptl_crystal_size_min 0.16
_refine_diff_density_max 0.426
_refine_diff_density_min -0.331
_refine_diff_density_rms 0.058
_refine_ls_extinction_coef 0.028(6)
_refine_ls_extinction_expression Fc^*^=kFc[1+0.001xFc^2^\l^3^/sin(2\q)]^-1/4^
_refine_ls_extinction_method SHELXL
_refine_ls_goodness_of_fit_ref 1.047
_refine_ls_hydrogen_treatment mixed
_refine_ls_matrix_type full
_refine_ls_number_parameters 359
_refine_ls_number_reflns 5217
_refine_ls_number_restraints 0
_refine_ls_restrained_S_all 1.047
_refine_ls_R_factor_all 0.0610
_refine_ls_R_factor_gt 0.0536
_refine_ls_shift/su_max 0.002
_refine_ls_shift/su_mean 0.000
_refine_ls_structure_factor_coef Fsqd
_refine_ls_weighting_details
;
calc w=1/[\s^2^(Fo^2^)+(0.0703P)^2^+0.6003P] where 
P=(Fo^2^+2Fc^2^)/3
;
_refine_ls_weighting_scheme calc
_refine_ls_wR_factor_gt 0.1427
_refine_ls_wR_factor_ref 0.1497
_reflns_number_gt 4526
_reflns_number_total 5217
_reflns_threshold_expression >2sigma(I)
_cod_data_source_file b211133k.txt
_cod_data_source_block rb2
_cod_original_sg_symbol_H-M P-1
_cod_original_formula_sum 'C15 H17.50 N0.50 O4'
_cod_database_code 7204569

loop_
_symmetry_equiv_pos_as_xyz
'x, y, z'
'-x, -y, -z'

loop_
_atom_site_label
_atom_site_type_symbol
_atom_site_fract_x
_atom_site_fract_y
_atom_site_fract_z
_atom_site_U_iso_or_equiv
_atom_site_adp_type
_atom_site_occupancy
_atom_site_symmetry_multiplicity
_atom_site_calc_flag
_atom_site_refinement_flags
_atom_site_disorder_assembly
_atom_site_disorder_group
C1 C 0.31348(19) 0.11636(16) 0.71265(12) 0.0260(4) Uani 1 1 d . . .
C2 C 0.20821(19) 0.01168(17) 0.74304(12) 0.0263(4) Uani 1 1 d . . .
C3 C 0.19151(19) -0.04062(16) 0.66952(13) 0.0262(4) Uani 1 1 d . . .
C4 C 0.27622(19) 0.01966(16) 0.56984(13) 0.0259(4) Uani 1 1 d . . .
H4 H 0.2637 -0.0139 0.5200 0.031 Uiso 1 1 calc R . .
C5 C 0.38113(18) 0.12962(16) 0.53875(12) 0.0243(4) Uani 1 1 d . . .
C6 C 0.45838(19) 0.19750(16) 0.43077(12) 0.0242(4) Uani 1 1 d . . .
C7 C 0.42638(19) 0.15792(16) 0.35493(13) 0.0257(4) Uani 1 1 d . . .
H7 H 0.3578 0.0828 0.3754 0.031 Uiso 1 1 calc R . .
C8 C 0.49143(19) 0.22481(16) 0.25286(13) 0.0256(4) Uani 1 1 d . . .
C9 C 0.59536(19) 0.33584(16) 0.22212(12) 0.0257(4) Uani 1 1 d . . .
C10 C 0.62991(19) 0.37492(16) 0.29418(12) 0.0252(4) Uani 1 1 d . . .
H10 H 0.7011 0.4486 0.2726 0.030 Uiso 1 1 calc R . .
C11 C 0.56197(19) 0.30807(16) 0.40010(12) 0.0243(4) Uani 1 1 d . . .
C12 C 0.59880(19) 0.35023(16) 0.47642(12) 0.0245(4) Uani 1 1 d . . .
C13 C 0.71003(19) 0.45553(16) 0.44795(13) 0.0262(4) Uani 1 1 d . . .
H13 H 0.7608 0.4991 0.3777 0.031 Uiso 1 1 calc R . .
C14 C 0.74665(19) 0.49651(16) 0.51860(13) 0.0256(4) Uani 1 1 d . . .
C15 C 0.67293(19) 0.43003(17) 0.62351(13) 0.0270(4) Uani 1 1 d . . .
C16 C 0.56875(19) 0.32589(17) 0.65233(13) 0.0269(4) Uani 1 1 d . . .
H16 H 0.5244 0.2790 0.7230 0.032 Uiso 1 1 calc R . .
C17 C 0.52432(19) 0.28510(16) 0.58104(13) 0.0250(4) Uani 1 1 d . . .
C18 C 0.40781(19) 0.17830(16) 0.61192(12) 0.0244(4) Uani 1 1 d . . .
C22 C 0.1359(2) -0.15712(17) 0.90587(13) 0.0313(4) Uani 1 1 d . . .
H22A H 0.2385 -0.1559 0.9112 0.038 Uiso 1 1 calc R . .
H22B H 0.1211 -0.2263 0.8783 0.038 Uiso 1 1 calc R . .
C23 C 0.0241(2) -0.18408(18) 1.00925(13) 0.0339(4) Uani 1 1 d . . .
H23A H 0.0459 -0.1198 1.0384 0.051 Uiso 1 1 calc R . .
H23B H 0.0302 -0.2732 1.0545 0.051 Uiso 1 1 calc R . .
H23C H -0.0763 -0.1767 1.0018 0.051 Uiso 1 1 calc R . .
C32 C 0.0570(2) -0.19302(17) 0.63039(13) 0.0293(4) Uani 1 1 d . . .
H32A H 0.1506 -0.2158 0.5908 0.035 Uiso 1 1 calc R . .
H32B H 0.0155 -0.1253 0.5825 0.035 Uiso 1 1 calc R . .
C33 C -0.0524(2) -0.31354(18) 0.68755(14) 0.0353(4) Uani 1 1 d . . .
H33A H -0.0079 -0.3817 0.7318 0.053 Uiso 1 1 calc R . .
H33B H -0.0780 -0.3467 0.6389 0.053 Uiso 1 1 calc R . .
H33C H -0.1425 -0.2908 0.7292 0.053 Uiso 1 1 calc R . .
C82 C 0.3551(2) 0.08575(17) 0.20222(13) 0.0292(4) Uani 1 1 d . . .
H82A H 0.2579 0.0994 0.2442 0.035 Uiso 1 1 calc R . .
H82B H 0.3884 0.0030 0.2416 0.035 Uiso 1 1 calc R . .
C83 C 0.3416(2) 0.07839(18) 0.10354(14) 0.0347(4) Uani 1 1 d . . .
H83A H 0.3171 0.1635 0.0627 0.052 Uiso 1 1 calc R . .
H83B H 0.2626 0.0096 0.1184 0.052 Uiso 1 1 calc R . .
H83C H 0.4361 0.0572 0.0655 0.052 Uiso 1 1 calc R . .
C92 C 0.7619(2) 0.50741(17) 0.08177(13) 0.0304(4) Uani 1 1 d . . .
H92A H 0.8517 0.4791 0.1029 0.036 Uiso 1 1 calc R . .
H92B H 0.7230 0.5770 0.1090 0.036 Uiso 1 1 calc R . .
C93 C 0.7987(2) 0.55809(18) -0.03313(13) 0.0353(4) Uani 1 1 d . . .
H93A H 0.8340 0.4873 -0.0587 0.053 Uiso 1 1 calc R . .
H93B H 0.8765 0.6320 -0.0624 0.053 Uiso 1 1 calc R . .
H93C H 0.7094 0.5878 -0.0528 0.053 Uiso 1 1 calc R . .
C142 C 0.9406(2) 0.65962(17) 0.39401(13) 0.0289(4) Uani 1 1 d . . .
H142 H 0.8763 0.6934 0.3494 0.035 Uiso 1 1 calc R . .
H142' H 1.0023 0.5960 0.3701 0.035 Uiso 1 1 calc R . .
C143 C 1.0386(2) 0.77193(17) 0.39071(14) 0.0317(4) Uani 1 1 d . . .
H14A H 0.9764 0.8314 0.4183 0.048 Uiso 1 1 calc R . .
H14B H 1.0968 0.8205 0.3200 0.048 Uiso 1 1 calc R . .
H14C H 1.1061 0.7367 0.4317 0.048 Uiso 1 1 calc R . .
C152 C 0.6385(2) 0.42441(18) 0.79502(13) 0.0317(4) Uani 1 1 d . . .
H152 H 0.5320 0.4044 0.8034 0.038 Uiso 1 1 calc R . .
H152' H 0.6456 0.4924 0.8253 0.038 Uiso 1 1 calc R . .
C153 C 0.6974(2) 0.3021(2) 0.85132(16) 0.0431(5) Uani 1 1 d . . .
H15A H 0.6779 0.2306 0.8282 0.065 Uiso 1 1 calc R . .
H15B H 0.6479 0.2766 0.9247 0.065 Uiso 1 1 calc R . .
H15C H 0.8048 0.3190 0.8379 0.065 Uiso 1 1 calc R . .
O1 O 0.24876(14) 0.27287(12) 0.78955(9) 0.0315(3) Uani 1 1 d . . .
O2 O 0.35650(15) 0.10717(12) 0.86465(9) 0.0355(3) Uani 1 1 d . . .
O21 O 0.11176(13) -0.02937(11) 0.83986(8) 0.0283(3) Uani 1 1 d . . .
O31 O 0.08508(14) -0.14361(12) 0.70428(9) 0.0296(3) Uani 1 1 d . . .
O81 O 0.46272(14) 0.19519(12) 0.17545(9) 0.0293(3) Uani 1 1 d . . .
O91 O 0.65103(14) 0.39770(11) 0.11880(8) 0.0284(3) Uani 1 1 d . . .
O141 O 0.85134(14) 0.59680(12) 0.49781(9) 0.0294(3) Uani 1 1 d . . .
O151 O 0.71777(14) 0.47606(12) 0.68831(9) 0.0319(3) Uani 1 1 d . . .
N1 N 0.30554(16) 0.16940(14) 0.79521(10) 0.0282(3) Uani 1 1 d . . .

loop_
_atom_site_aniso_label
_atom_site_aniso_U_11
_atom_site_aniso_U_22
_atom_site_aniso_U_33
_atom_site_aniso_U_23
_atom_site_aniso_U_13
_atom_site_aniso_U_12
C1 0.0301(9) 0.0307(8) 0.0212(8) -0.0105(7) -0.0121(7) 0.0021(7)
C2 0.0288(9) 0.0314(9) 0.0191(8) -0.0077(7) -0.0093(7) 0.0028(7)
C3 0.0269(9) 0.0274(8) 0.0253(9) -0.0085(7) -0.0102(7) 0.0010(7)
C4 0.0311(9) 0.0292(8) 0.0216(8) -0.0115(7) -0.0115(7) 0.0053(7)
C5 0.0256(9) 0.0272(8) 0.0232(8) -0.0100(7) -0.0105(7) 0.0049(7)
C6 0.0284(9) 0.0276(8) 0.0207(8) -0.0102(7) -0.0115(7) 0.0067(7)
C7 0.0289(9) 0.0272(8) 0.0233(8) -0.0101(7) -0.0098(7) 0.0007(7)
C8 0.0315(9) 0.0290(8) 0.0221(8) -0.0118(7) -0.0132(7) 0.0045(7)
C9 0.0284(9) 0.0293(8) 0.0197(8) -0.0080(7) -0.0085(7) 0.0037(7)
C10 0.0266(9) 0.0294(8) 0.0225(8) -0.0102(7) -0.0103(7) 0.0018(7)
C11 0.0254(8) 0.0284(8) 0.0224(8) -0.0107(7) -0.0102(7) 0.0052(7)
C12 0.0270(9) 0.0285(8) 0.0222(8) -0.0111(7) -0.0112(7) 0.0057(7)
C13 0.0287(9) 0.0292(8) 0.0234(8) -0.0104(7) -0.0107(7) 0.0042(7)
C14 0.0276(9) 0.0278(8) 0.0253(9) -0.0104(7) -0.0125(7) 0.0040(7)
C15 0.0296(9) 0.0312(9) 0.0263(9) -0.0132(7) -0.0139(7) 0.0051(7)
C16 0.0306(9) 0.0321(9) 0.0198(8) -0.0091(7) -0.0103(7) 0.0026(7)
C17 0.0272(9) 0.0284(8) 0.0233(8) -0.0107(7) -0.0114(7) 0.0049(7)
C18 0.0264(9) 0.0297(8) 0.0197(8) -0.0091(7) -0.0104(7) 0.0051(7)
C22 0.0332(10) 0.0296(9) 0.0279(9) -0.0057(7) -0.0098(7) 0.0016(7)
C23 0.0395(10) 0.0333(9) 0.0247(9) -0.0050(7) -0.0093(8) 0.0014(8)
C32 0.0344(10) 0.0316(9) 0.0251(8) -0.0120(7) -0.0111(7) -0.0011(7)
C33 0.0385(11) 0.0371(10) 0.0304(10) -0.0127(8) -0.0092(8) -0.0046(8)
C82 0.0355(10) 0.0299(9) 0.0260(9) -0.0114(7) -0.0129(7) -0.0013(7)
C83 0.0474(11) 0.0333(9) 0.0313(10) -0.0145(8) -0.0198(9) 0.0007(8)
C92 0.0332(10) 0.0332(9) 0.0241(9) -0.0102(7) -0.0069(7) -0.0042(7)
C93 0.0429(11) 0.0352(9) 0.0260(9) -0.0117(8) -0.0059(8) -0.0049(8)
C142 0.0313(9) 0.0325(9) 0.0235(8) -0.0089(7) -0.0101(7) 0.0007(7)
C143 0.0326(10) 0.0310(9) 0.0323(9) -0.0107(8) -0.0113(8) 0.0009(7)
C152 0.0359(10) 0.0370(9) 0.0235(9) -0.0118(7) -0.0094(7) -0.0041(8)
C153 0.0498(12) 0.0461(11) 0.0386(11) -0.0130(9) -0.0236(10) 0.0032(9)
O1 0.0380(7) 0.0307(6) 0.0285(7) -0.0143(5) -0.0092(5) 0.0031(5)
O2 0.0436(8) 0.0406(7) 0.0241(6) -0.0079(5) -0.0168(6) -0.0014(6)
O21 0.0328(7) 0.0299(6) 0.0206(6) -0.0065(5) -0.0081(5) -0.0004(5)
O31 0.0346(7) 0.0331(6) 0.0222(6) -0.0107(5) -0.0086(5) -0.0043(5)
O81 0.0380(7) 0.0328(6) 0.0204(6) -0.0107(5) -0.0119(5) -0.0036(5)
O91 0.0368(7) 0.0312(6) 0.0177(6) -0.0086(5) -0.0088(5) -0.0030(5)
O141 0.0323(7) 0.0322(6) 0.0265(6) -0.0118(5) -0.0110(5) -0.0029(5)
O151 0.0368(7) 0.0395(7) 0.0225(6) -0.0130(5) -0.0106(5) -0.0062(5)
N1 0.0302(8) 0.0329(8) 0.0217(7) -0.0092(6) -0.0082(6) -0.0030(6)

loop_
_atom_type_symbol
_atom_type_description
_atom_type_scat_dispersion_real
_atom_type_scat_dispersion_imag
_atom_type_scat_source
C C 0.0033 0.0016 'International Tables Vol C Tables 4.2.6.8 and 6.1.1.4'
H H 0.0000 0.0000 'International Tables Vol C Tables 4.2.6.8 and 6.1.1.4'
O O 0.0106 0.0060 'International Tables Vol C Tables 4.2.6.8 and 6.1.1.4'
N N 0.0061 0.0033 'International Tables Vol C Tables 4.2.6.8 and 6.1.1.4'

loop_
_geom_angle_atom_site_label_1
_geom_angle_atom_site_label_2
_geom_angle_atom_site_label_3
_geom_angle
_geom_angle_site_symmetry_1
_geom_angle_site_symmetry_3
_geom_angle_publ_flag
C2 C1 C18 125.03(15) . . ?
C2 C1 N1 112.05(14) . . ?
C18 C1 N1 122.53(15) . . ?
O21 C2 C1 119.35(14) . . ?
O21 C2 C3 121.62(15) . . ?
C1 C2 C3 118.61(15) . . ?
O31 C3 C4 125.65(15) . . ?
O31 C3 C2 115.75(15) . . ?
C4 C3 C2 118.50(15) . . ?
C3 C4 C5 122.46(15) . . ?
C4 C5 C18 120.24(15) . . ?
C4 C5 C6 120.29(15) . . ?
C18 C5 C6 119.42(15) . . ?
C11 C6 C7 118.85(15) . . ?
C11 C6 C5 120.04(14) . . ?
C7 C6 C5 121.05(15) . . ?
C8 C7 C6 122.02(16) . . ?
O81 C8 C7 125.37(15) . . ?
O81 C8 C9 115.52(14) . . ?
C7 C8 C9 119.09(15) . . ?
O91 C9 C10 125.42(15) . . ?
O91 C9 C8 114.59(14) . . ?
C10 C9 C8 119.98(15) . . ?
C9 C10 C11 121.68(16) . . ?
C6 C11 C10 118.37(15) . . ?
C6 C11 C12 120.15(15) . . ?
C10 C11 C12 121.47(15) . . ?
C17 C12 C13 118.67(15) . . ?
C17 C12 C11 120.00(15) . . ?
C13 C12 C11 121.33(15) . . ?
C14 C13 C12 122.24(16) . . ?
O141 C14 C13 125.99(15) . . ?
O141 C14 C15 115.07(14) . . ?
C13 C14 C15 118.94(16) . . ?
O151 C15 C16 125.49(15) . . ?
O151 C15 C14 114.97(15) . . ?
C16 C15 C14 119.52(15) . . ?
C15 C16 C17 122.70(16) . . ?
C12 C17 C16 117.80(15) . . ?
C12 C17 C18 119.61(15) . . ?
C16 C17 C18 122.58(15) . . ?
C1 C18 C5 114.92(15) . . ?
C1 C18 C17 124.81(15) . . ?
C5 C18 C17 120.27(15) . . ?
O21 C22 C23 106.79(14) . . ?
O31 C32 C33 107.55(14) . . ?
O81 C82 C83 106.77(14) . . ?
O91 C92 C93 106.27(13) . . ?
O141 C142 C143 107.35(13) . . ?
O151 C152 C153 112.54(16) . . ?
C2 O21 C22 114.11(13) . . ?
C3 O31 C32 117.39(13) . . ?
C8 O81 C82 117.91(13) . . ?
C9 O91 C92 117.80(12) . . ?
C14 O141 C142 117.96(12) . . ?
C15 O151 C152 118.84(13) . . ?
O1 N1 O2 124.18(14) . . ?
O1 N1 C1 117.73(13) . . ?
O2 N1 C1 118.09(14) . . ?

loop_
_geom_bond_atom_site_label_1
_geom_bond_atom_site_label_2
_geom_bond_distance
_geom_bond_site_symmetry_2
_geom_bond_publ_flag
C1 C2 1.375(2) . ?
C1 C18 1.416(2) . ?
C1 N1 1.486(2) . ?
C2 O21 1.371(2) . ?
C2 C3 1.416(2) . ?
C3 O31 1.360(2) . ?
C3 C4 1.375(2) . ?
C4 C5 1.413(2) . ?
C5 C18 1.419(2) . ?
C5 C6 1.460(2) . ?
C6 C11 1.411(2) . ?
C6 C7 1.417(2) . ?
C7 C8 1.371(2) . ?
C8 O81 1.3673(19) . ?
C8 C9 1.417(2) . ?
C9 O91 1.369(2) . ?
C9 C10 1.373(2) . ?
C10 C11 1.419(2) . ?
C11 C12 1.460(2) . ?
C12 C17 1.413(2) . ?
C12 C13 1.421(2) . ?
C13 C14 1.375(2) . ?
C14 O141 1.366(2) . ?
C14 C15 1.417(2) . ?
C15 O151 1.366(2) . ?
C15 C16 1.368(2) . ?
C16 C17 1.417(2) . ?
C17 C18 1.459(2) . ?
C22 O21 1.452(2) . ?
C22 C23 1.512(2) . ?
C32 O31 1.440(2) . ?
C32 C33 1.502(2) . ?
C82 O81 1.436(2) . ?
C82 C83 1.509(2) . ?
C92 O91 1.434(2) . ?
C92 C93 1.512(2) . ?
C142 O141 1.435(2) . ?
C142 C143 1.511(2) . ?
C152 O151 1.435(2) . ?
C152 C153 1.499(3) . ?
O1 N1 1.2267(18) . ?
O2 N1 1.2306(18) . ?

loop_
_cod_related_entry_id
_cod_related_entry_database
_cod_related_entry_code
1 ChemSpider 21143344
